data_1508951
loop_
_publ_author_name
'Yu, Daohong'
'Lu, Long'
'Shen, Qilong'

_publ_section_title
;
 Palladium-Catalyzed Coupling of Polyfluorinated Arenes with Heteroarenes
 via C-F/C-H Activation.
;
_journal_issue 4
_journal_name_full 'Organic letters'
_journal_page_first 940
_journal_page_last 943
_journal_paper_doi 10.1021/ol303567t
_journal_volume 15
_journal_year 2013
_chemical_formula_sum 'C22 H16 F4 N2 O2'
_chemical_formula_weight 416.37
_chemical_name_systematic
; 
 ? 
;
_space_group_IT_number 2
_symmetry_cell_setting triclinic
_symmetry_space_group_name_Hall '-P 1'
_symmetry_space_group_name_H-M 'P -1'
_atom_sites_solution_hydrogens geom
_atom_sites_solution_primary direct
_atom_sites_solution_secondary difmap
_audit_creation_method SHELXL-97
_cell_angle_alpha 98.858(2)
_cell_angle_beta 115.501(2)
_cell_angle_gamma 99.511(2)
_cell_formula_units_Z 2
_cell_length_a 10.1388(10)
_cell_length_b 10.3543(11)
_cell_length_c 10.8675(12)
_cell_measurement_reflns_used 1846
_cell_measurement_temperature 293(2)
_cell_measurement_theta_max 50.020
_cell_measurement_theta_min 4.609
_cell_volume 982.56(18)
_computing_cell_refinement 'Bruker SMART'
_computing_data_collection 'Bruker SMART'
_computing_data_reduction 'Bruker SHELXTL'
_computing_molecular_graphics 'Bruker SHELXTL'
_computing_publication_material 'Bruker SHELXTL'
_computing_structure_refinement 'SHELXL-97 (Sheldrick, 1997)'
_computing_structure_solution 'SHELXS-97 (Sheldrick, 1990)'
_diffrn_ambient_temperature 293(2)
_diffrn_measured_fraction_theta_full 0.998
_diffrn_measured_fraction_theta_max 0.998
_diffrn_measurement_device_type 'CCD area detector'
_diffrn_measurement_method 'phi and omega scans'
_diffrn_radiation_monochromator graphite
_diffrn_radiation_source 'fine-focus sealed tube'
_diffrn_radiation_type MoK\a
_diffrn_radiation_wavelength 0.71073
_diffrn_reflns_av_R_equivalents 0.0215
_diffrn_reflns_av_sigmaI/netI 0.0380
_diffrn_reflns_limit_h_max 11
_diffrn_reflns_limit_h_min -12
_diffrn_reflns_limit_k_max 12
_diffrn_reflns_limit_k_min -6
_diffrn_reflns_limit_l_max 12
_diffrn_reflns_limit_l_min -13
_diffrn_reflns_number 6003
_diffrn_reflns_theta_full 26.00
_diffrn_reflns_theta_max 26.00
_diffrn_reflns_theta_min 2.06
_exptl_absorpt_coefficient_mu 0.117
_exptl_absorpt_correction_T_max 1.00000
_exptl_absorpt_correction_T_min 0.51095
_exptl_absorpt_correction_type empirical
_exptl_absorpt_process_details sadabs
_exptl_crystal_colour colorless
_exptl_crystal_density_diffrn 1.407
_exptl_crystal_density_method 'not measured'
_exptl_crystal_description prismatic
_exptl_crystal_F_000 428
_exptl_crystal_size_max 0.321
_exptl_crystal_size_mid 0.167
_exptl_crystal_size_min 0.123
_refine_diff_density_max 0.295
_refine_diff_density_min -0.222
_refine_diff_density_rms 0.037
_refine_ls_extinction_expression Fc^*^=kFc[1+0.001xFc^2^\l^3^/sin(2\q)]^-1/4^
_refine_ls_extinction_method SHELXL
_refine_ls_goodness_of_fit_ref 1.050
_refine_ls_hydrogen_treatment constr
_refine_ls_matrix_type full
_refine_ls_number_parameters 275
_refine_ls_number_reflns 3859
_refine_ls_number_restraints 1
_refine_ls_restrained_S_all 1.051
_refine_ls_R_factor_all 0.0617
_refine_ls_R_factor_gt 0.0442
_refine_ls_shift/su_max 0.000
_refine_ls_shift/su_mean 0.000
_refine_ls_structure_factor_coef Fsqd
_refine_ls_weighting_details 'calc w=1/[\s^2^(Fo^2^)+(0.0735P)^2^+0.0307P] where P=(Fo^2^+2Fc^2^)/3'
_refine_ls_weighting_scheme calc
_refine_ls_wR_factor_gt 0.1228
_refine_ls_wR_factor_ref 0.1352
_reflns_number_gt 2753
_reflns_number_total 3859
_reflns_threshold_expression >2sigma(I)
_cod_data_source_file ol303567t_si_003.cif
_cod_data_source_block cd212293
_cod_depositor_comments
;
The following automatic conversions were performed:

'_symmetry_cell_setting' value 'Triclinic' changed to 'triclinic'
according to /home/saulius/struct/CIF-dictionaries/cif_core.dic
dictionary named 'cif_core.dic' version 2.4.2 from 2011-04-26.

Automatic conversion script
Id: cif_fix_values 1891 2012-01-12 08:04:46Z andrius 
;
_cod_original_sg_symbol_H-M P-1
_cod_database_code 1508951

loop_
_symmetry_equiv_pos_as_xyz
'x, y, z'
'-x, -y, -z'

loop_
_atom_site_label
_atom_site_type_symbol
_atom_site_fract_x
_atom_site_fract_y
_atom_site_fract_z
_atom_site_U_iso_or_equiv
_atom_site_adp_type
_atom_site_occupancy
_atom_site_symmetry_multiplicity
_atom_site_calc_flag
_atom_site_refinement_flags
F1 F 0.60227(17) 0.87792(14) 0.84031(14) 0.1033(5) Uani 1 1 d U
F2 F -0.14805(15) 0.09583(12) 0.07634(14) 0.0898(4) Uani 1 1 d .
F3 F -0.10018(17) 0.06658(12) -0.14752(13) 0.0944(4) Uani 1 1 d .
F4 F 0.10599(15) 0.25089(12) -0.16107(11) 0.0801(4) Uani 1 1 d .
N1 N 0.20800(16) 0.64744(14) 0.28675(14) 0.0508(4) Uani 1 1 d .
N2 N 0.41134(17) 0.54719(17) 0.16228(17) 0.0627(4) Uani 1 1 d .
O1 O 0.32041(12) 0.51640(11) 0.42445(11) 0.0498(3) Uani 1 1 d .
O2 O 0.01304(13) 0.32581(12) 0.30187(12) 0.0537(3) Uani 1 1 d .
C1 C 0.37360(17) 0.64605(16) 0.50714(17) 0.0464(4) Uani 1 1 d .
C2 C 0.47368(19) 0.6904(2) 0.64848(19) 0.0572(5) Uani 1 1 d .
H2 H 0.5166 0.6330 0.7031 0.069 Uiso 1 1 calc R
C3 C 0.5044(2) 0.8269(2) 0.7015(2) 0.0661(5) Uani 1 1 d U
C4 C 0.4437(3) 0.9142(2) 0.6228(2) 0.0754(6) Uani 1 1 d .
H4 H 0.4712 1.0062 0.6651 0.090 Uiso 1 1 calc R
C5 C 0.3422(2) 0.86558(19) 0.4812(2) 0.0676(5) Uani 1 1 d .
H5 H 0.2995 0.9231 0.4269 0.081 Uiso 1 1 calc R
C6 C 0.30639(18) 0.72761(17) 0.42319(18) 0.0493(4) Uani 1 1 d .
C7 C 0.22252(17) 0.52779(17) 0.29485(16) 0.0449(4) Uani 1 1 d .
C8 C 0.14541(17) 0.40226(17) 0.18064(16) 0.0452(4) Uani 1 1 d .
C9 C 0.04213(18) 0.30166(17) 0.19034(17) 0.0485(4) Uani 1 1 d .
C10 C -0.0403(2) 0.19079(18) 0.0774(2) 0.0596(5) Uani 1 1 d .
C11 C -0.0185(2) 0.1759(2) -0.0393(2) 0.0638(5) Uani 1 1 d .
C12 C 0.0856(2) 0.2744(2) -0.04596(18) 0.0584(5) Uani 1 1 d .
C13 C 0.16747(18) 0.39007(17) 0.06055(17) 0.0486(4) Uani 1 1 d .
C14 C 0.27591(19) 0.49724(18) 0.04925(18) 0.0508(4) Uani 1 1 d .
C15 C 0.2346(2) 0.5430(2) -0.0723(2) 0.0603(5) Uani 1 1 d .
H15 H 0.1394 0.5051 -0.1494 0.072 Uiso 1 1 calc R
C16 C 0.3364(3) 0.6451(2) -0.0767(2) 0.0766(6) Uani 1 1 d .
H16 H 0.3111 0.6778 -0.1567 0.092 Uiso 1 1 calc R
C17 C 0.4761(3) 0.6982(2) 0.0388(3) 0.0826(7) Uani 1 1 d .
H17 H 0.5473 0.7675 0.0388 0.099 Uiso 1 1 calc R
C18 C 0.5081(2) 0.6463(2) 0.1544(2) 0.0779(6) Uani 1 1 d .
H18 H 0.6031 0.6825 0.2322 0.093 Uiso 1 1 calc R
C19 C 0.0555(2) 0.24788(19) 0.4109(2) 0.0581(5) Uani 1 1 d .
C20 C 0.0870(3) 0.3496(3) 0.5414(2) 0.0866(7) Uani 1 1 d .
H20A H 0.1703 0.4243 0.5634 0.130 Uiso 1 1 calc R
H20B H 0.1121 0.3077 0.6186 0.130 Uiso 1 1 calc R
H20C H -0.0011 0.3817 0.5254 0.130 Uiso 1 1 calc R
C21 C 0.1922(2) 0.2000(2) 0.4274(2) 0.0706(6) Uani 1 1 d .
H21A H 0.1711 0.1420 0.3396 0.106 Uiso 1 1 calc R
H21B H 0.2178 0.1507 0.4988 0.106 Uiso 1 1 calc R
H21C H 0.2756 0.2765 0.4544 0.106 Uiso 1 1 calc R
C22 C -0.0791(3) 0.1297(3) 0.3699(3) 0.1128(10) Uani 1 1 d .
H22A H -0.1681 0.1620 0.3481 0.169 Uiso 1 1 calc R
H22B H -0.0598 0.0882 0.4469 0.169 Uiso 1 1 calc R
H22C H -0.0942 0.0645 0.2889 0.169 Uiso 1 1 calc R

loop_
_atom_site_aniso_label
_atom_site_aniso_U_11
_atom_site_aniso_U_22
_atom_site_aniso_U_33
_atom_site_aniso_U_23
_atom_site_aniso_U_13
_atom_site_aniso_U_12
F1 0.1054(10) 0.0951(10) 0.0639(8) -0.0096(7) 0.0236(7) -0.0153(8)
F2 0.0942(9) 0.0737(8) 0.0808(9) 0.0078(7) 0.0387(7) -0.0129(7)
F3 0.1226(10) 0.0697(8) 0.0615(8) -0.0095(6) 0.0328(7) 0.0046(8)
F4 0.1122(9) 0.0904(8) 0.0488(7) 0.0111(6) 0.0463(7) 0.0356(7)
N1 0.0615(8) 0.0520(8) 0.0458(8) 0.0193(7) 0.0264(7) 0.0216(7)
N2 0.0569(9) 0.0832(11) 0.0526(9) 0.0290(8) 0.0242(8) 0.0226(8)
O1 0.0573(7) 0.0511(7) 0.0401(6) 0.0143(5) 0.0197(5) 0.0180(6)
O2 0.0605(7) 0.0641(7) 0.0504(7) 0.0237(6) 0.0324(6) 0.0243(6)
C1 0.0494(9) 0.0490(9) 0.0443(9) 0.0115(8) 0.0258(8) 0.0104(7)
C2 0.0545(10) 0.0662(12) 0.0467(10) 0.0133(9) 0.0225(8) 0.0091(9)
C3 0.0647(11) 0.0704(13) 0.0488(10) 0.0002(10) 0.0275(9) -0.0077(10)
C4 0.0953(15) 0.0485(11) 0.0822(16) 0.0006(11) 0.0541(14) -0.0029(11)
C5 0.0890(14) 0.0523(11) 0.0715(14) 0.0201(10) 0.0450(12) 0.0184(10)
C6 0.0562(9) 0.0511(10) 0.0493(10) 0.0163(8) 0.0308(8) 0.0151(8)
C7 0.0471(8) 0.0576(10) 0.0374(9) 0.0173(7) 0.0228(7) 0.0186(8)
C8 0.0485(8) 0.0530(9) 0.0379(9) 0.0152(7) 0.0198(7) 0.0209(8)
C9 0.0528(9) 0.0548(10) 0.0421(9) 0.0169(8) 0.0223(8) 0.0199(8)
C10 0.0636(11) 0.0566(11) 0.0535(11) 0.0145(9) 0.0244(9) 0.0105(9)
C11 0.0754(12) 0.0574(11) 0.0445(10) 0.0044(9) 0.0190(9) 0.0158(10)
C12 0.0743(12) 0.0694(12) 0.0379(9) 0.0151(9) 0.0270(9) 0.0315(10)
C13 0.0548(9) 0.0602(10) 0.0398(9) 0.0196(8) 0.0235(8) 0.0273(8)
C14 0.0554(9) 0.0670(11) 0.0446(9) 0.0223(8) 0.0286(8) 0.0301(9)
C15 0.0636(11) 0.0865(13) 0.0488(10) 0.0319(10) 0.0316(9) 0.0355(10)
C16 0.0866(15) 0.1028(16) 0.0749(14) 0.0533(13) 0.0515(13) 0.0434(13)
C17 0.0801(15) 0.0975(17) 0.0947(18) 0.0469(14) 0.0551(14) 0.0233(13)
C18 0.0586(11) 0.1002(17) 0.0754(15) 0.0339(13) 0.0287(11) 0.0191(12)
C19 0.0657(11) 0.0668(11) 0.0565(11) 0.0303(9) 0.0350(9) 0.0222(9)
C20 0.131(2) 0.1042(17) 0.0665(14) 0.0433(13) 0.0642(14) 0.0643(16)
C21 0.0903(14) 0.0767(13) 0.0629(12) 0.0324(10) 0.0396(11) 0.0429(12)
C22 0.0945(17) 0.134(2) 0.112(2) 0.0719(19) 0.0462(16) 0.0029(16)

loop_
_atom_type_symbol
_atom_type_description
_atom_type_scat_dispersion_real
_atom_type_scat_dispersion_imag
_atom_type_scat_source
C C 0.0033 0.0016 'International Tables Vol C Tables 4.2.6.8 and 6.1.1.4'
H H 0.0000 0.0000 'International Tables Vol C Tables 4.2.6.8 and 6.1.1.4'
N N 0.0061 0.0033 'International Tables Vol C Tables 4.2.6.8 and 6.1.1.4'
O O 0.0106 0.0060 'International Tables Vol C Tables 4.2.6.8 and 6.1.1.4'
F F 0.0171 0.0103 'International Tables Vol C Tables 4.2.6.8 and 6.1.1.4'

loop_
_geom_angle_atom_site_label_1
_geom_angle_atom_site_label_2
_geom_angle_atom_site_label_3
_geom_angle
C7 N1 C6 103.77(13)
C14 N2 C18 116.64(16)
C7 O1 C1 103.83(12)
C9 O2 C19 122.27(12)
O1 C1 C2 127.62(16)
O1 C1 C6 107.56(14)
C2 C1 C6 124.81(16)
C3 C2 C1 113.71(18)
C3 C2 H2 123.1
C1 C2 H2 123.1
F1 C3 C2 117.0(2)
F1 C3 C4 118.65(19)
C2 C3 C4 124.31(18)
C3 C4 C5 120.28(18)
C3 C4 H4 119.9
C5 C4 H4 119.9
C4 C5 C6 117.45(19)
C4 C5 H5 121.3
C6 C5 H5 121.3
C1 C6 C5 119.43(17)
C1 C6 N1 108.95(14)
C5 C6 N1 131.62(17)
N1 C7 O1 115.88(14)
N1 C7 C8 127.31(14)
O1 C7 C8 116.82(13)
C9 C8 C13 121.50(15)
C9 C8 C7 118.35(14)
C13 C8 C7 119.96(15)
O2 C9 C10 122.56(16)
O2 C9 C8 118.77(15)
C10 C9 C8 118.07(15)
F2 C10 C11 117.82(17)
F2 C10 C9 120.87(16)
C11 C10 C9 121.28(18)
F3 C11 C10 119.91(19)
F3 C11 C12 120.20(18)
C10 C11 C12 119.88(17)
F4 C12 C13 121.23(18)
F4 C12 C11 116.86(17)
C13 C12 C11 121.90(16)
C12 C13 C8 117.30(16)
C12 C13 C14 121.03(15)
C8 C13 C14 121.67(15)
N2 C14 C15 122.93(17)
N2 C14 C13 116.28(15)
C15 C14 C13 120.78(16)
C16 C15 C14 118.92(19)
C16 C15 H15 120.5
C14 C15 H15 120.5
C15 C16 C17 119.00(19)
C15 C16 H16 120.5
C17 C16 H16 120.5
C16 C17 C18 118.3(2)
C16 C17 H17 120.9
C18 C17 H17 120.9
N2 C18 C17 124.2(2)
N2 C18 H18 117.9
C17 C18 H18 117.9
O2 C19 C21 111.08(14)
O2 C19 C20 102.76(14)
C21 C19 C20 111.70(18)
O2 C19 C22 108.67(16)
C21 C19 C22 111.2(2)
C20 C19 C22 111.1(2)
C19 C20 H20A 109.5
C19 C20 H20B 109.5
H20A C20 H20B 109.5
C19 C20 H20C 109.5
H20A C20 H20C 109.5
H20B C20 H20C 109.5
C19 C21 H21A 109.5
C19 C21 H21B 109.5
H21A C21 H21B 109.5
C19 C21 H21C 109.5
H21A C21 H21C 109.5
H21B C21 H21C 109.5
C19 C22 H22A 109.5
C19 C22 H22B 109.5
H22A C22 H22B 109.5
C19 C22 H22C 109.5
H22A C22 H22C 109.5
H22B C22 H22C 109.5

loop_
_geom_bond_atom_site_label_1
_geom_bond_atom_site_label_2
_geom_bond_distance
F1 C3 1.353(2)
F2 C10 1.338(2)
F3 C11 1.339(2)
F4 C12 1.346(2)
N1 C7 1.283(2)
N1 C6 1.399(2)
N2 C14 1.334(2)
N2 C18 1.338(3)
O1 C7 1.3670(18)
O1 C1 1.3684(19)
O2 C9 1.363(2)
O2 C19 1.487(2)
C1 C2 1.374(2)
C1 C6 1.379(2)
C2 C3 1.370(3)
C2 H2 0.9300
C3 C4 1.377(3)
C4 C5 1.380(3)
C4 H4 0.9300
C5 C6 1.387(3)
C5 H5 0.9300
C7 C8 1.474(2)
C8 C9 1.400(2)
C8 C13 1.407(2)
C9 C10 1.374(2)
C10 C11 1.369(3)
C11 C12 1.375(3)
C12 C13 1.371(3)
C13 C14 1.487(2)
C14 C15 1.388(2)
C15 C16 1.372(3)
C15 H15 0.9300
C16 C17 1.373(3)
C16 H16 0.9300
C17 C18 1.373(3)
C17 H17 0.9300
C18 H18 0.9300
C19 C21 1.498(3)
C19 C20 1.503(3)
C19 C22 1.521(3)
C20 H20A 0.9600
C20 H20B 0.9600
C20 H20C 0.9600
C21 H21A 0.9600
C21 H21B 0.9600
C21 H21C 0.9600
C22 H22A 0.9600
C22 H22B 0.9600
C22 H22C 0.9600

loop_
_geom_torsion_atom_site_label_1
_geom_torsion_atom_site_label_2
_geom_torsion_atom_site_label_3
_geom_torsion_atom_site_label_4
_geom_torsion
C7 O1 C1 C2 178.57(15)
C7 O1 C1 C6 -0.51(16)
O1 C1 C2 C3 -179.72(15)
C6 C1 C2 C3 -0.8(2)
C1 C2 C3 F1 -179.99(15)
C1 C2 C3 C4 -0.7(3)
F1 C3 C4 C5 -179.29(18)
C2 C3 C4 C5 1.4(3)
C3 C4 C5 C6 -0.6(3)
O1 C1 C6 C5 -179.35(15)
C2 C1 C6 C5 1.5(3)
O1 C1 C6 N1 0.97(17)
C2 C1 C6 N1 -178.14(15)
C4 C5 C6 C1 -0.7(3)
C4 C5 C6 N1 178.85(16)
C7 N1 C6 C1 -1.02(17)
C7 N1 C6 C5 179.35(19)
C6 N1 C7 O1 0.74(17)
C6 N1 C7 C8 -179.45(15)
C1 O1 C7 N1 -0.16(17)
C1 O1 C7 C8 -179.99(13)
N1 C7 C8 C9 -113.75(18)
O1 C7 C8 C9 66.06(18)
N1 C7 C8 C13 61.4(2)
O1 C7 C8 C13 -118.83(16)
C19 O2 C9 C10 74.9(2)
C19 O2 C9 C8 -114.18(17)
C13 C8 C9 O2 -172.65(14)
C7 C8 C9 O2 2.4(2)
C13 C8 C9 C10 -1.3(2)
C7 C8 C9 C10 173.74(15)
O2 C9 C10 F2 -4.4(3)
C8 C9 C10 F2 -175.37(15)
O2 C9 C10 C11 173.48(17)
C8 C9 C10 C11 2.5(3)
F2 C10 C11 F3 -2.3(3)
C9 C10 C11 F3 179.79(16)
F2 C10 C11 C12 176.69(16)
C9 C10 C11 C12 -1.2(3)
F3 C11 C12 F4 -3.7(3)
C10 C11 C12 F4 177.30(17)
F3 C11 C12 C13 177.63(17)
C10 C11 C12 C13 -1.4(3)
F4 C12 C13 C8 -176.15(15)
C11 C12 C13 C8 2.5(2)
F4 C12 C13 C14 3.3(2)
C11 C12 C13 C14 -178.05(16)
C9 C8 C13 C12 -1.1(2)
C7 C8 C13 C12 -176.06(14)
C9 C8 C13 C14 179.40(14)
C7 C8 C13 C14 4.4(2)
C18 N2 C14 C15 0.5(3)
C18 N2 C14 C13 -178.18(16)
C12 C13 C14 N2 -134.16(17)
C8 C13 C14 N2 45.3(2)
C12 C13 C14 C15 47.2(2)
C8 C13 C14 C15 -133.37(17)
N2 C14 C15 C16 -0.7(3)
C13 C14 C15 C16 177.95(16)
C14 C15 C16 C17 0.3(3)
C15 C16 C17 C18 0.1(3)
C14 N2 C18 C17 0.0(3)
C16 C17 C18 N2 -0.3(4)
C9 O2 C19 C21 29.2(2)
C9 O2 C19 C20 148.82(17)
C9 O2 C19 C22 -93.4(2)

loop_
_cod_related_entry_id
_cod_related_entry_code
_cod_related_entry_database
1 30652126 ChemSpider
